data_4300109
loop_
_publ_author_name
'Dusan Hesek'
'Yoshihisa Inoue'
'Simon R. L. Everitt'
'Hitoshi Ishida'
'Mieko Kunieda'
'Michael G. B. Drew'

_publ_section_title
;
Novel Synthetic Routes to Several New, Differentially Substituted Ruthenium
Tris(4,4'-disubstituted-2,2-bipyridine) Complexes
;
_journal_name_full 'Inorganic Chemistry'
_journal_page_first 308
_journal_page_last 316
_journal_paper_doi 10.1021/ic990840i
_journal_volume 39
_journal_year 2000
_chemical_formula_sum 'C12 H11 Cl3 N3 Ru'
_chemical_formula_weight 404.66
_space_group_IT_number 2
_symmetry_cell_setting triclinic
_symmetry_space_group_name_Hall '-P 1'
_symmetry_space_group_name_H-M 'P -1'
_atom_sites_solution_hydrogens geom
_atom_sites_solution_primary direct
_atom_sites_solution_secondary difmap
_audit_creation_method SHELXL-97
_cell_angle_alpha 87.640(10)
_cell_angle_beta 88.380(10)
_cell_angle_gamma 86.390(10)
_cell_formula_units_Z 2
_cell_length_a 8.0930(10)
_cell_length_b 12.9750(10)
_cell_length_c 6.9140(10)
_cell_measurement_reflns_used 25
_cell_measurement_temperature 296(2)
_cell_measurement_theta_max 15.0
_cell_measurement_theta_min 14.7
_cell_volume 723.72(15)
_computing_cell_refinement 'Rigaku/AFC Diffractometer Control'
_computing_data_collection 'Rigaku/AFC Diffractometer Control'
_computing_data_reduction teXsan
_computing_molecular_graphics 'PLATON (Spek, 1994)'
_computing_structure_refinement 'SHELXL-97 (Sheldrick, 1997)'
_computing_structure_solution SHELXS86
_diffrn_ambient_temperature 296.2
_diffrn_measured_fraction_theta_full 0.995
_diffrn_measured_fraction_theta_max 0.995
_diffrn_measurement_device 'Rigaku AFC7R'
_diffrn_measurement_method \w-2\q
_diffrn_radiation_detector 'scintillation counter'
_diffrn_radiation_monochromator graphite
_diffrn_radiation_source 'Rigaku rotating anode'
_diffrn_radiation_type 'Mo K\a'
_diffrn_radiation_wavelength 0.7107
_diffrn_reflns_av_R_equivalents 0.0085
_diffrn_reflns_av_sigmaI/netI 0.2437
_diffrn_reflns_limit_h_max 1
_diffrn_reflns_limit_h_min -10
_diffrn_reflns_limit_k_max 16
_diffrn_reflns_limit_k_min -16
_diffrn_reflns_limit_l_max 8
_diffrn_reflns_limit_l_min -8
_diffrn_reflns_number 3618
_diffrn_reflns_theta_full 27.50
_diffrn_reflns_theta_max 27.50
_diffrn_reflns_theta_min 2.52
_diffrn_standards_decay_% -0.22
_diffrn_standards_interval_count 150
_diffrn_standards_number 3
_exptl_absorpt_coefficient_mu 1.624
_exptl_absorpt_correction_T_max 1.000
_exptl_absorpt_correction_T_min 0.899
_exptl_absorpt_correction_type '\y scans(North,Phillips & Mathews,1968)'
_exptl_crystal_colour red
_exptl_crystal_density_diffrn 1.857
_exptl_crystal_density_method 'not measured'
_exptl_crystal_description prismatic
_exptl_crystal_F_000 398
_exptl_crystal_size_max 0.350
_exptl_crystal_size_mid 0.150
_exptl_crystal_size_min 0.150
_refine_diff_density_max 1.113
_refine_diff_density_min -1.053
_refine_diff_density_rms 0.127
_refine_ls_extinction_method none
_refine_ls_goodness_of_fit_ref 1.115
_refine_ls_hydrogen_treatment mixed
_refine_ls_matrix_type full
_refine_ls_number_parameters 173
_refine_ls_number_reflns 3305
_refine_ls_number_restraints 0
_refine_ls_restrained_S_all 1.115
_refine_ls_R_factor_all 0.0447
_refine_ls_R_factor_gt 0.0356
_refine_ls_shift/su_max 1.131
_refine_ls_shift/su_mean 0.044
_refine_ls_structure_factor_coef Fsqd
_refine_ls_weighting_details 'w=1/[\s^2^(Fo^2^)+(0.0720P)^2^+0.7577P] where P=(Fo^2^+2Fc^2^)/3'
_refine_ls_weighting_scheme calc
_refine_ls_wR_factor_gt 0.1065
_refine_ls_wR_factor_ref 0.1185
_reflns_number_gt 2679
_reflns_number_total 3305
_reflns_threshold_expression >2sigma(I)
_cod_depositor_comments
;
The following automatic conversions were performed:

'_refine_ls_weighting_scheme' value 'calc
w=1/[\s^2^(Fo^2^)+(0.0720P)^2^+0.7577P] where P=(Fo^2^+2Fc^2^)/3' was
changed to 'calc'. New tag '_refine_ls_weighting_details' was
created. The value of the new tag was set to
'w=1/[\s^2^(Fo^2^)+(0.0720P)^2^+0.7577P] where P=(Fo^2^+2Fc^2^)/3'.

Automatic conversion script
Id: cif_fix_values 3143 2015-03-26 13:38:13Z robertas 
;
_cod_original_formula_sum 'C12 H11 Cl3 N3 Ru              '
_cod_database_code 4300109

loop_
_symmetry_equiv_pos_as_xyz
'x, y, z'
'-x, -y, -z'

loop_
_atom_site_label
_atom_site_type_symbol
_atom_site_fract_x
_atom_site_fract_y
_atom_site_fract_z
_atom_site_U_iso_or_equiv
_atom_site_adp_type
_atom_site_occupancy
_atom_site_calc_flag
_atom_site_refinement_flags
_atom_site_disorder_assembly
_atom_site_disorder_group
Ru1 Ru 0.13187(3) 0.22676(2) 0.81492(4) 0.02483(12) Uani 1 d . . .
Cl1 Cl 0.20729(12) 0.37073(8) 0.98151(14) 0.0332(2) Uani 1 d . . .
Cl2 Cl 0.04405(18) 0.08398(9) 0.66556(19) 0.0497(3) Uani 1 d . . .
Cl3 Cl 0.37318(13) 0.23264(9) 0.61325(16) 0.0420(3) Uani 1 d . . .
N11 N -0.0183(4) 0.3194(2) 0.6384(4) 0.0252(6) Uani 1 d . . .
C12 C 0.0215(5) 0.3550(3) 0.4585(5) 0.0284(7) Uani 1 d . . .
H12 H 0.1249 0.3353 0.4051 0.034 Uiso 1 calc R . .
C13 C -0.0854(5) 0.4194(3) 0.3506(6) 0.0336(8) Uani 1 d . . .
H13 H -0.0556 0.4417 0.2257 0.040 Uiso 1 calc R . .
C14 C -0.2380(6) 0.4504(4) 0.4315(7) 0.0440(11) Uani 1 d . . .
H14 H -0.3096 0.4972 0.3646 0.053 Uiso 1 calc R . .
C15 C -0.2827(5) 0.4108(4) 0.6127(7) 0.0430(10) Uani 1 d . . .
H15 H -0.3871 0.4278 0.6661 0.052 Uiso 1 calc R . .
C16 C -0.1712(5) 0.3459(3) 0.7141(6) 0.0304(8) Uani 1 d . . .
C17 C -0.2093(5) 0.2942(3) 0.9029(6) 0.0321(8) Uani 1 d . . .
C18 C -0.3616(5) 0.3064(4) 0.9998(7) 0.0432(10) Uani 1 d . . .
H18 H -0.4456 0.3503 0.9476 0.052 Uiso 1 calc R . .
C19 C -0.3879(5) 0.2532(4) 1.1735(7) 0.0442(11) Uani 1 d . . .
H19 H -0.4892 0.2608 1.2400 0.053 Uiso 1 calc R . .
C20 C -0.2607(6) 0.1886(4) 1.2465(7) 0.0457(11) Uani 1 d . . .
H20 H -0.2759 0.1514 1.3628 0.055 Uiso 1 calc R . .
C21 C -0.1106(6) 0.1793(4) 1.1464(6) 0.0404(10) Uani 1 d . . .
H21 H -0.0255 0.1356 1.1967 0.049 Uiso 1 calc R . .
N22 N -0.0847(4) 0.2322(3) 0.9773(5) 0.0299(7) Uani 1 d . . .
N100 N 0.2605(4) 0.1295(3) 1.0078(5) 0.0344(7) Uani 1 d . . .
C101 C 0.3160(6) 0.0747(4) 1.1222(7) 0.0409(10) Uani 1 d . . .
C102 C 0.3813(7) 0.0036(5) 1.2728(8) 0.0575(14) Uani 1 d . . .
H10A H 0.3429 -0.0638 1.2556 0.069 Uiso 1 calc R . .
H10B H 0.3441 0.0275 1.3972 0.069 Uiso 1 calc R . .
H10C H 0.5001 0.0003 1.2652 0.069 Uiso 1 calc R . .

loop_
_atom_site_aniso_label
_atom_site_aniso_U_11
_atom_site_aniso_U_22
_atom_site_aniso_U_33
_atom_site_aniso_U_23
_atom_site_aniso_U_13
_atom_site_aniso_U_12
Ru1 0.02593(18) 0.02613(18) 0.02130(18) 0.00596(11) 0.00116(11) 0.00209(11)
Cl1 0.0315(5) 0.0367(5) 0.0311(5) 0.0011(4) -0.0013(4) -0.0021(4)
Cl2 0.0689(8) 0.0343(5) 0.0471(7) -0.0031(4) -0.0070(6) -0.0094(5)
Cl3 0.0332(5) 0.0553(6) 0.0341(5) 0.0089(4) 0.0110(4) 0.0106(4)
N11 0.0227(14) 0.0302(14) 0.0224(15) 0.0051(11) -0.0007(11) -0.0032(11)
C12 0.0332(19) 0.0308(18) 0.0204(17) 0.0042(13) 0.0003(14) 0.0007(14)
C13 0.044(2) 0.0361(19) 0.0201(17) 0.0041(14) -0.0012(15) -0.0023(17)
C14 0.039(2) 0.050(3) 0.040(2) 0.020(2) -0.0110(18) 0.0079(19)
C15 0.0267(19) 0.061(3) 0.039(2) 0.013(2) 0.0020(17) 0.0057(19)
C16 0.0242(17) 0.040(2) 0.0262(19) 0.0044(15) 0.0000(14) 0.0000(15)
C17 0.0232(17) 0.046(2) 0.0268(19) 0.0030(16) 0.0003(14) -0.0063(16)
C18 0.028(2) 0.063(3) 0.038(2) 0.006(2) 0.0043(17) -0.0011(19)
C19 0.029(2) 0.066(3) 0.039(2) 0.001(2) 0.0100(17) -0.012(2)
C20 0.049(3) 0.061(3) 0.027(2) 0.0081(19) 0.0069(19) -0.019(2)
C21 0.040(2) 0.046(2) 0.035(2) 0.0141(18) 0.0027(18) -0.0122(19)
N22 0.0257(15) 0.0386(17) 0.0258(16) 0.0043(13) 0.0024(12) -0.0094(13)
N100 0.0387(19) 0.0348(17) 0.0282(17) 0.0070(14) -0.0011(14) 0.0048(14)
C101 0.043(2) 0.043(2) 0.034(2) 0.0101(18) -0.0036(18) 0.0093(19)
C102 0.059(3) 0.060(3) 0.049(3) 0.024(2) -0.001(2) 0.014(3)

loop_
_atom_type_symbol
_atom_type_description
_atom_type_scat_dispersion_real
_atom_type_scat_dispersion_imag
_atom_type_scat_source
C C 0.0033 0.0016 'International Tables Vol C Tables 4.2.6.8 and 6.1.1.4'
H H 0.0000 0.0000 'International Tables Vol C Tables 4.2.6.8 and 6.1.1.4'
N N 0.0061 0.0033 'International Tables Vol C Tables 4.2.6.8 and 6.1.1.4'
O O 0.0106 0.0060 'International Tables Vol C Tables 4.2.6.8 and 6.1.1.4'
Ru Ru -1.2594 0.8363 'International Tables Vol C Tables 4.2.6.8 and 6.1.1.4'
Cl Cl 0.1484 0.1585 'International Tables Vol C Tables 4.2.6.8 and 6.1.1.4'

loop_
_geom_angle_atom_site_label_1
_geom_angle_atom_site_label_2
_geom_angle_atom_site_label_3
_geom_angle
_geom_angle_site_symmetry_1
_geom_angle_site_symmetry_3
_geom_angle_publ_flag
N11 Ru1 N22 79.32(13) . . ?
N11 Ru1 N100 174.01(13) . . ?
N22 Ru1 N100 94.90(14) . . ?
N11 Ru1 Cl2 88.96(10) . . ?
N22 Ru1 Cl2 88.83(10) . . ?
N100 Ru1 Cl2 89.38(11) . . ?
N11 Ru1 Cl1 91.13(9) . . ?
N22 Ru1 Cl1 87.59(10) . . ?
N100 Ru1 Cl1 90.15(11) . . ?
Cl2 Ru1 Cl1 176.34(4) . . ?
N11 Ru1 Cl3 96.26(9) . . ?
N22 Ru1 Cl3 175.34(10) . . ?
N100 Ru1 Cl3 89.56(10) . . ?
Cl2 Ru1 Cl3 92.57(5) . . ?
Cl1 Ru1 Cl3 91.06(4) . . ?
C12 N11 C16 118.7(3) . . ?
C12 N11 Ru1 126.0(3) . . ?
C16 N11 Ru1 115.3(2) . . ?
N11 C12 C13 122.4(4) . . ?
C12 C13 C14 118.8(4) . . ?
C15 C14 C13 119.1(4) . . ?
C16 C15 C14 119.5(4) . . ?
N11 C16 C15 121.2(4) . . ?
N11 C16 C17 114.5(3) . . ?
C15 C16 C17 124.1(4) . . ?
N22 C17 C18 121.1(4) . . ?
N22 C17 C16 115.2(3) . . ?
C18 C17 C16 123.6(4) . . ?
C19 C18 C17 119.8(4) . . ?
C18 C19 C20 118.5(4) . . ?
C19 C20 C21 119.8(4) . . ?
N22 C21 C20 121.5(4) . . ?
C21 N22 C17 119.2(4) . . ?
C21 N22 Ru1 125.6(3) . . ?
C17 N22 Ru1 115.2(3) . . ?
C101 N100 Ru1 173.1(4) . . ?
N100 C101 C102 177.8(5) . . ?

loop_
_geom_bond_atom_site_label_1
_geom_bond_atom_site_label_2
_geom_bond_distance
_geom_bond_site_symmetry_2
_geom_bond_publ_flag
Ru1 N11 2.047(3) . ?
Ru1 N22 2.054(3) . ?
Ru1 N100 2.057(3) . ?
Ru1 Cl2 2.3170(12) . ?
Ru1 Cl1 2.3556(11) . ?
Ru1 Cl3 2.3707(10) . ?
N11 C12 1.346(5) . ?
N11 C16 1.359(5) . ?
C12 C13 1.377(5) . ?
C13 C14 1.384(6) . ?
C14 C15 1.382(6) . ?
C15 C16 1.381(6) . ?
C16 C17 1.477(5) . ?
C17 N22 1.349(5) . ?
C17 C18 1.390(6) . ?
C18 C19 1.378(6) . ?
C19 C20 1.380(7) . ?
C20 C21 1.382(6) . ?
C21 N22 1.348(5) . ?
N100 C101 1.125(5) . ?
C101 C102 1.450(6) . ?

loop_
_cod_related_entry_id
_cod_related_entry_database
_cod_related_entry_code
1 ChemSpider 30660688
